data_4123763
loop_
_publ_author_name
'Vara, Brandon A.'
'Struble, Thomas J.'
'Wang, Weiwei'
'Dobish, Mark C.'
'Johnston, Jeffrey N.'

_publ_section_title
;
 Enantioselective Small Molecule Synthesis by Carbon Dioxide Fixation
 using a Dual Br\/onsted Acid/Base Organocatalyst.
;
_journal_issue 23
_journal_name_full 'Journal of the American Chemical Society'
_journal_page_first 7302
_journal_page_last 7305
_journal_paper_doi 10.1021/jacs.5b04425
_journal_volume 137
_journal_year 2015
_chemical_absolute_configuration ad
_chemical_formula_moiety 'C11 H11 I O3'
_chemical_formula_sum 'C11 H11 I O3'
_chemical_formula_weight 318.10
_chemical_name_systematic
; 
 ? 
;
_space_group_IT_number 19
_symmetry_cell_setting orthorhombic
_symmetry_space_group_name_Hall 'P 2ac 2ab'
_symmetry_space_group_name_H-M 'P 21 21 21'
_atom_sites_solution_hydrogens geom
_atom_sites_solution_primary direct
_atom_sites_solution_secondary difmap
_audit_creation_method SHELXL-97
_cell_angle_alpha 90.00
_cell_angle_beta 90.00
_cell_angle_gamma 90.00
_cell_formula_units_Z 4
_cell_length_a 7.4336(3)
_cell_length_b 8.2693(3)
_cell_length_c 18.5884(7)
_cell_measurement_reflns_used 9901
_cell_measurement_temperature 150(2)
_cell_measurement_theta_max 30.06
_cell_measurement_theta_min 2.70
_cell_volume 1142.64(8)
_computing_cell_refinement 'APEX II v2010.11.3 (Bruker, 2013)'
_computing_data_collection 'APEX II v2010.11.3 (Bruker, 2013)'
_computing_data_reduction 'APEX II v2010.11.3 (Bruker, 2013)'
_computing_molecular_graphics 'SHELXTL (Bruker, 2013)'
_computing_publication_material 'SHELXTL (Bruker, 2013)'
_computing_structure_refinement 'SHELXL-97 (Sheldrick, 2010)'
_computing_structure_solution 'SIR-2004 (Burla et al., 2005)'
_diffrn_ambient_temperature 150(2)
_diffrn_detector 'CCD area detector'
_diffrn_detector_area_resol_mean 83.33
_diffrn_detector_type 'Bruker APEXII'
_diffrn_measured_fraction_theta_full 0.998
_diffrn_measured_fraction_theta_max 0.998
_diffrn_measurement_details '0.50 degree frames measured for 7 seconds each'
_diffrn_measurement_device 'APEX Kappa Duo'
_diffrn_measurement_device_type Kappa
_diffrn_measurement_method 'omega and phi scans'
_diffrn_radiation_monochromator graphite
_diffrn_radiation_source 'fine-focus sealed tube'
_diffrn_radiation_type MoK\a
_diffrn_radiation_wavelength 0.71073
_diffrn_reflns_av_R_equivalents 0.0276
_diffrn_reflns_av_sigmaI/netI 0.0199
_diffrn_reflns_limit_h_max 10
_diffrn_reflns_limit_h_min -10
_diffrn_reflns_limit_k_max 11
_diffrn_reflns_limit_k_min -11
_diffrn_reflns_limit_l_max 19
_diffrn_reflns_limit_l_min -26
_diffrn_reflns_number 15981
_diffrn_reflns_theta_full 30.08
_diffrn_reflns_theta_max 30.08
_diffrn_reflns_theta_min 2.19
_exptl_absorpt_coefficient_mu 2.787
_exptl_absorpt_correction_T_max 0.5792
_exptl_absorpt_correction_T_min 0.4787
_exptl_absorpt_correction_type multi-scan
_exptl_absorpt_process_details 'SADABS, R. Blessing; 1995'
_exptl_crystal_colour yellowish
_exptl_crystal_density_diffrn 1.849
_exptl_crystal_density_method 'not measured'
_exptl_crystal_description block
_exptl_crystal_F_000 616
_exptl_crystal_size_max 0.31
_exptl_crystal_size_mid 0.29
_exptl_crystal_size_min 0.22
_refine_diff_density_max 0.354
_refine_diff_density_min -0.608
_refine_diff_density_rms 0.089
_refine_ls_abs_structure_details 'Flack H D (1983), Acta Cryst. A39, 876-881'
_refine_ls_abs_structure_Flack 0.004(14)
_refine_ls_extinction_method none
_refine_ls_goodness_of_fit_ref 1.155
_refine_ls_hydrogen_treatment constr
_refine_ls_matrix_type full
_refine_ls_number_parameters 136
_refine_ls_number_reflns 3365
_refine_ls_number_restraints 0
_refine_ls_restrained_S_all 1.155
_refine_ls_R_factor_all 0.0152
_refine_ls_R_factor_gt 0.0148
_refine_ls_shift/su_max 0.001
_refine_ls_shift/su_mean 0.000
_refine_ls_structure_factor_coef Fsqd
_refine_ls_weighting_details 'calc w=1/[\s^2^(Fo^2^)+(0.0143P)^2^+0.2525P] where P=(Fo^2^+2Fc^2^)/3'
_refine_ls_weighting_scheme calc
_refine_ls_wR_factor_gt 0.0376
_refine_ls_wR_factor_ref 0.0378
_reflns_number_gt 3318
_reflns_number_total 3365
_reflns_threshold_expression >2sigma(I)
_cod_data_source_file ja5b04425_si_003.cif
_cod_data_source_block 13100
_cod_depositor_comments 'Adding full bibliography for 4123763.cif.'
_cod_original_sg_symbol_H-M P2(1)2(1)2(1)
_cod_database_code 4123763

loop_
_symmetry_equiv_pos_as_xyz
'x, y, z'
'x+1/2, -y+1/2, -z'
'-x, y+1/2, -z+1/2'
'-x+1/2, -y, z+1/2'

loop_
_atom_site_label
_atom_site_type_symbol
_atom_site_fract_x
_atom_site_fract_y
_atom_site_fract_z
_atom_site_U_iso_or_equiv
_atom_site_adp_type
_atom_site_occupancy
_atom_site_symmetry_multiplicity
_atom_site_calc_flag
_atom_site_refinement_flags
I1 I 0.622158(16) 0.150156(13) 0.357835(5) 0.02452(3) Uani 1 1 d .
O1 O 0.94530(15) 0.19844(14) 0.23168(6) 0.0157(2) Uani 1 1 d .
O2 O 1.04891(16) -0.00044(15) 0.15467(7) 0.0230(2) Uani 1 1 d .
O3 O 1.23406(15) 0.15266(18) 0.21633(8) 0.0283(3) Uani 1 1 d .
C1 C 0.76521(19) 0.18490(17) 0.20068(8) 0.0136(3) Uani 1 1 d .
C2 C 1.0819(2) 0.11806(18) 0.20086(9) 0.0180(3) Uani 1 1 d .
C3 C 0.8696(2) -0.06194(18) 0.13877(9) 0.0221(3) Uani 1 1 d .
H3A H 0.8701 -0.1814 0.1425 0.026 Uiso 1 1 calc R
H3B H 0.8370 -0.0330 0.0888 0.026 Uiso 1 1 calc R
C4 C 0.7310(2) 0.00568(19) 0.18938(9) 0.0171(3) Uani 1 1 d .
H4A H 0.7373 -0.0516 0.2361 0.021 Uiso 1 1 calc R
H4B H 0.6092 -0.0105 0.1691 0.021 Uiso 1 1 calc R
C5 C 0.7583(2) 0.28476(18) 0.13184(8) 0.0156(3) Uani 1 1 d .
C6 C 0.8826(3) 0.40853(18) 0.11911(8) 0.0192(3) Uani 1 1 d .
H6 H 0.9747 0.4296 0.1533 0.023 Uiso 1 1 calc R
C7 C 0.8724(3) 0.50094(19) 0.05668(9) 0.0237(3) Uani 1 1 d .
H7 H 0.9575 0.5847 0.0486 0.028 Uiso 1 1 calc R
C8 C 0.7393(3) 0.4717(2) 0.00639(10) 0.0274(4) Uani 1 1 d .
H8 H 0.7334 0.5341 -0.0365 0.033 Uiso 1 1 calc R
C9 C 0.6148(3) 0.3509(2) 0.01911(9) 0.0295(3) Uani 1 1 d .
H9 H 0.5228 0.3307 -0.0152 0.035 Uiso 1 1 calc R
C10 C 0.6226(3) 0.25868(19) 0.08150(9) 0.0237(3) Uani 1 1 d .
H10 H 0.5348 0.1773 0.0899 0.028 Uiso 1 1 calc R
C11 C 0.6390(2) 0.26490(18) 0.25392(8) 0.0167(3) Uani 1 1 d .
H11A H 0.5170 0.2678 0.2326 0.020 Uiso 1 1 calc R
H11B H 0.6783 0.3782 0.2609 0.020 Uiso 1 1 calc R

loop_
_atom_site_aniso_label
_atom_site_aniso_U_11
_atom_site_aniso_U_22
_atom_site_aniso_U_33
_atom_site_aniso_U_23
_atom_site_aniso_U_13
_atom_site_aniso_U_12
I1 0.02727(5) 0.02669(5) 0.01959(5) 0.00244(4) 0.00474(4) 0.00039(5)
O1 0.0108(4) 0.0181(5) 0.0183(5) -0.0013(4) -0.0012(4) 0.0001(4)
O2 0.0191(5) 0.0219(5) 0.0280(6) -0.0044(5) 0.0058(5) 0.0017(4)
O3 0.0120(5) 0.0260(6) 0.0468(8) 0.0013(7) -0.0029(5) 0.0019(5)
C1 0.0089(6) 0.0152(6) 0.0166(6) -0.0007(5) -0.0024(5) -0.0009(5)
C2 0.0148(7) 0.0164(7) 0.0229(7) 0.0045(6) 0.0024(5) 0.0026(5)
C3 0.0256(7) 0.0176(6) 0.0231(6) -0.0026(6) 0.0012(9) -0.0024(6)
C4 0.0169(7) 0.0135(6) 0.0210(7) -0.0009(6) -0.0014(5) -0.0032(5)
C5 0.0144(6) 0.0153(6) 0.0170(7) -0.0007(5) -0.0006(5) 0.0004(5)
C6 0.0197(7) 0.0179(6) 0.0200(6) 0.0001(5) -0.0003(6) -0.0029(7)
C7 0.0285(8) 0.0203(6) 0.0224(7) 0.0020(6) 0.0040(7) -0.0027(7)
C8 0.0402(10) 0.0230(8) 0.0189(7) 0.0041(7) -0.0014(7) 0.0028(7)
C9 0.0381(9) 0.0268(7) 0.0235(7) 0.0002(7) -0.0137(7) -0.0042(11)
C10 0.0248(7) 0.0210(6) 0.0253(7) 0.0010(6) -0.0084(8) -0.0051(7)
C11 0.0135(6) 0.0169(6) 0.0196(6) 0.0010(5) 0.0004(6) -0.0004(6)

loop_
_atom_type_symbol
_atom_type_description
_atom_type_scat_dispersion_real
_atom_type_scat_dispersion_imag
_atom_type_scat_source
C C 0.0033 0.0016 'International Tables Vol C Tables 4.2.6.8 and 6.1.1.4'
H H 0.0000 0.0000 'International Tables Vol C Tables 4.2.6.8 and 6.1.1.4'
O O 0.0106 0.0060 'International Tables Vol C Tables 4.2.6.8 and 6.1.1.4'
I I -0.4742 1.8119 'International Tables Vol C Tables 4.2.6.8 and 6.1.1.4'

loop_
_geom_angle_atom_site_label_1
_geom_angle_atom_site_label_2
_geom_angle_atom_site_label_3
_geom_angle
C2 O1 C1 119.11(12)
C2 O2 C3 123.95(12)
O1 C1 C11 106.02(11)
O1 C1 C4 106.42(12)
C11 C1 C4 114.38(12)
O1 C1 C5 108.70(12)
C11 C1 C5 106.91(12)
C4 C1 C5 114.02(13)
O3 C2 O2 120.32(14)
O3 C2 O1 119.47(15)
O2 C2 O1 120.20(14)
O2 C3 C4 111.73(13)
O2 C3 H3A 109.3
C4 C3 H3A 109.3
O2 C3 H3B 109.3
C4 C3 H3B 109.3
H3A C3 H3B 107.9
C3 C4 C1 109.57(13)
C3 C4 H4A 109.8
C1 C4 H4A 109.8
C3 C4 H4B 109.8
C1 C4 H4B 109.8
H4A C4 H4B 108.2
C10 C5 C6 118.57(15)
C10 C5 C1 120.33(13)
C6 C5 C1 121.05(13)
C7 C6 C5 120.42(16)
C7 C6 H6 119.8
C5 C6 H6 119.8
C8 C7 C6 120.48(17)
C8 C7 H7 119.8
C6 C7 H7 119.8
C9 C8 C7 119.32(16)
C9 C8 H8 120.3
C7 C8 H8 120.3
C8 C9 C10 120.77(16)
C8 C9 H9 119.6
C10 C9 H9 119.6
C9 C10 C5 120.41(16)
C9 C10 H10 119.8
C5 C10 H10 119.8
C1 C11 I1 115.40(10)
C1 C11 H11A 108.4
I1 C11 H11A 108.4
C1 C11 H11B 108.4
I1 C11 H11B 108.4
H11A C11 H11B 107.5

loop_
_geom_bond_atom_site_label_1
_geom_bond_atom_site_label_2
_geom_bond_distance
I1 C11 2.1557(15)
O1 C2 1.3418(19)
O1 C1 1.4618(17)
O2 C2 1.326(2)
O2 C3 1.457(2)
O3 C2 1.202(2)
C1 C11 1.516(2)
C1 C4 1.518(2)
C1 C5 1.524(2)
C3 C4 1.503(2)
C3 H3A 0.9900
C3 H3B 0.9900
C4 H4A 0.9900
C4 H4B 0.9900
C5 C10 1.393(2)
C5 C6 1.399(2)
C6 C7 1.392(2)
C6 H6 0.9500
C7 C8 1.383(3)
C7 H7 0.9500
C8 C9 1.382(3)
C8 H8 0.9500
C9 C10 1.389(2)
C9 H9 0.9500
C10 H10 0.9500
C11 H11A 0.9900
C11 H11B 0.9900

loop_
_geom_hbond_atom_site_label_D
_geom_hbond_atom_site_label_H
_geom_hbond_atom_site_label_A
_geom_hbond_distance_DH
_geom_hbond_distance_HA
_geom_hbond_distance_DA
_geom_hbond_angle_DHA
_geom_hbond_site_symmetry_A
C11 H11A O3 0.99 2.33 3.227(2) 150.4 1_455
C11 H11B O3 0.99 2.40 3.388(2) 177.1 3_755

loop_
_geom_torsion_atom_site_label_1
_geom_torsion_atom_site_label_2
_geom_torsion_atom_site_label_3
_geom_torsion_atom_site_label_4
_geom_torsion
C2 O1 C1 C11 170.83(13)
C2 O1 C1 C4 48.67(17)
C2 O1 C1 C5 -74.54(16)
C3 O2 C2 O3 173.11(16)
C3 O2 C2 O1 -5.7(2)
C1 O1 C2 O3 165.17(15)
C1 O1 C2 O2 -16.0(2)
C2 O2 C3 C4 -9.3(2)
O2 C3 C4 C1 42.44(18)
O1 C1 C4 C3 -60.35(16)
C11 C1 C4 C3 -177.05(13)
C5 C1 C4 C3 59.48(17)
O1 C1 C5 C10 162.12(14)
C11 C1 C5 C10 -83.84(17)
C4 C1 C5 C10 43.6(2)
O1 C1 C5 C6 -20.54(19)
C11 C1 C5 C6 93.50(17)
C4 C1 C5 C6 -139.07(15)
C10 C5 C6 C7 -1.3(2)
C1 C5 C6 C7 -178.66(15)
C5 C6 C7 C8 0.0(3)
C6 C7 C8 C9 0.8(3)
C7 C8 C9 C10 -0.2(3)
C8 C9 C10 C5 -1.1(3)
C6 C5 C10 C9 1.8(3)
C1 C5 C10 C9 179.23(16)
O1 C1 C11 I1 -63.70(13)
C4 C1 C11 I1 53.23(15)
C5 C1 C11 I1 -179.55(9)
